data_2221428
loop_
_publ_author_name
'Olmstead, Marilyn M.'
'Beavers, Christine M.'
'Paw U, Latisha'

_publ_section_title
;Poly[[tri-\m-cyanido-cyanido(1,4,10,13-tetraoxa-7,16-diazacyclooctadecane)barium(II)platinum(II)]
 hemihydrate]
;
_journal_coeditor_code LH2782
_journal_issue 4
_journal_name_full 'Acta Crystallographica Section E'
_journal_page_first m408
_journal_page_last m409
_journal_paper_doi 10.1107/S1600536809008915
_journal_volume 65
_journal_year 2009
_chemical_formula_iupac '[Ba Pt (C N)4 (C12 H26 N2 O4)], 0.5H2 O'
_chemical_formula_moiety 'C16 H26 Ba N6 O4 Pt, 0.5(H2 O)'
_chemical_formula_sum 'C16 H27 Ba N6 O4.5 Pt'
_chemical_formula_weight 707.87
_chemical_name_common
;
[Ba(diaza-18-crown-6)][Pt(CN)~4~] 0.5 H~2~O
;
_chemical_name_systematic
;
Poly[[tri-\m-cyanido-cyanido(1,4,10,13-tetraoxa-7,16-
diazacyclooctadecane)barium(II)platinum(II)] hemihydrate]
;
_space_group_IT_number 14
_symmetry_cell_setting monoclinic
_symmetry_space_group_name_Hall '-P 2yn'
_symmetry_space_group_name_H-M 'P 1 21/n 1'
_atom_sites_solution_hydrogens geom
_atom_sites_solution_primary direct
_atom_sites_solution_secondary difmap
_audit_creation_method SHELXL-97
_cell_angle_alpha 90.00
_cell_angle_beta 93.254(2)
_cell_angle_gamma 90.00
_cell_formula_units_Z 4
_cell_length_a 7.6781(4)
_cell_length_b 14.8881(9)
_cell_length_c 20.2325(12)
_cell_measurement_reflns_used 7683
_cell_measurement_temperature 93(2)
_cell_measurement_theta_max 33.6
_cell_measurement_theta_min 2.4
_cell_volume 2309.1(2)
_computing_cell_refinement 'SAINT (Bruker, 2007)'
_computing_data_collection 'APEX2 (Bruker, 2007)'
_computing_data_reduction 'SAINT (Bruker, 2007)'
_computing_molecular_graphics
;
SHELXTL (Sheldrick, 2008), PovChem (Thiessen, 2000) and POV-Ray
(Cason <i>et al.</i>,  2004)
;
_computing_publication_material 'SHELXL97 (Sheldrick, 2008)'
_computing_structure_refinement 'SHELXL97 (Sheldrick, 2008)'
_computing_structure_solution 'SHELXS97 (Sheldrick, 2008)'
_diffrn_ambient_temperature 93(2)
_diffrn_detector_area_resol_mean 8.3
_diffrn_measured_fraction_theta_full 1.000
_diffrn_measured_fraction_theta_max 1.000
_diffrn_measurement_device_type 'Bruker SMART APEXII'
_diffrn_measurement_method \w
_diffrn_radiation_monochromator graphite
_diffrn_radiation_source 'fine-focus sealed tube'
_diffrn_radiation_type MoK\a
_diffrn_radiation_wavelength 0.71073
_diffrn_reflns_av_R_equivalents 0.0271
_diffrn_reflns_av_sigmaI/netI 0.0174
_diffrn_reflns_limit_h_max 9
_diffrn_reflns_limit_h_min -9
_diffrn_reflns_limit_k_max 19
_diffrn_reflns_limit_k_min -19
_diffrn_reflns_limit_l_max 26
_diffrn_reflns_limit_l_min -26
_diffrn_reflns_number 30095
_diffrn_reflns_theta_full 27.48
_diffrn_reflns_theta_max 27.48
_diffrn_reflns_theta_min 1.70
_exptl_absorpt_coefficient_mu 7.780
_exptl_absorpt_correction_T_max 0.676
_exptl_absorpt_correction_T_min 0.469
_exptl_absorpt_correction_type multi-scan
_exptl_absorpt_process_details '(SADABS; Sheldrick, 1996)'
_exptl_crystal_colour colorless
_exptl_crystal_density_diffrn 2.036
_exptl_crystal_density_method 'not measured'
_exptl_crystal_description prism
_exptl_crystal_F_000 1340
_exptl_crystal_size_max 0.18
_exptl_crystal_size_mid 0.10
_exptl_crystal_size_min 0.06
_refine_diff_density_max 0.720
_refine_diff_density_min -0.419
_refine_ls_extinction_method none
_refine_ls_goodness_of_fit_ref 1.030
_refine_ls_hydrogen_treatment mixed
_refine_ls_matrix_type full
_refine_ls_number_parameters 276
_refine_ls_number_reflns 5292
_refine_ls_number_restraints 3
_refine_ls_restrained_S_all 1.030
_refine_ls_R_factor_all 0.0145
_refine_ls_R_factor_gt 0.0134
_refine_ls_shift/su_max 0.003
_refine_ls_shift/su_mean 0.000
_refine_ls_structure_factor_coef Fsqd
_refine_ls_weighting_details 'calc w=1/[\s^2^(Fo^2^)+(0.0143P)^2^+1.2267P] where P=(Fo^2^+2Fc^2^)/3'
_refine_ls_weighting_scheme calc
_refine_ls_wR_factor_gt 0.0316
_refine_ls_wR_factor_ref 0.0320
_reflns_number_gt 5066
_reflns_number_total 5292
_reflns_threshold_expression I>2\s(I)
_cod_data_source_file lh2782.cif
_cod_data_source_block I
_cod_original_sg_symbol_H-M 'P 21/n'
_cod_original_formula_sum 'C16 H27 Ba N6 O4.50 Pt'
_cod_database_code 2221428
_cod_database_fobs_code 2221428

loop_
_symmetry_equiv_pos_as_xyz
'x, y, z'
'-x+1/2, y+1/2, -z+1/2'
'-x, -y, -z'
'x-1/2, -y-1/2, z-1/2'

loop_
_atom_site_type_symbol
_atom_site_label
_atom_site_fract_x
_atom_site_fract_y
_atom_site_fract_z
_atom_site_U_iso_or_equiv
_atom_site_adp_type
_atom_site_calc_flag
_atom_site_refinement_flags
_atom_site_occupancy
_atom_site_disorder_assembly
_atom_site_disorder_group
Ba Ba1 0.208165(16) 0.303438(8) 0.122058(6) 0.01394(3) Uani d . 1 . .
Pt Pt1 0.519371(10) 0.670691(5) 0.139759(4) 0.01325(3) Uani d . 1 . .
O O1 0.4491(2) 0.29360(10) 0.22989(7) 0.0214(3) Uani d . 1 . .
O O2 0.4371(2) 0.15673(10) 0.13466(8) 0.0215(3) Uani d . 1 . .
O O3 -0.0794(2) 0.28946(11) 0.02904(8) 0.0238(3) Uani d . 1 . .
O O4 -0.0661(2) 0.42719(11) 0.12179(8) 0.0243(3) Uani d . 1 . .
O O5 0.9018(6) 1.0164(3) 0.1191(2) 0.0460(10) Uani d PD 0.50 . .
H H5C 0.809(6) 0.985(4) 0.142(3) 0.069 Uiso d PD 0.50 . .
H H5D 0.944(8) 1.063(3) 0.151(2) 0.069 Uiso d PD 0.50 . .
N N1 0.6016(3) 0.66373(15) -0.00967(11) 0.0382(6) Uani d . 1 . .
N N2 0.6503(3) 0.87107(13) 0.13625(10) 0.0296(5) Uani d . 1 . .
N N3 0.4574(3) 0.67833(12) 0.29213(9) 0.0225(4) Uani d . 1 . .
N N4 0.3748(3) 0.47391(13) 0.13041(9) 0.0249(4) Uani d . 1 . .
N N5 0.1327(3) 0.39373(13) 0.24229(9) 0.0208(4) Uani d . 1 . .
H H5 0.067(4) 0.361(2) 0.2607(14) 0.033(8) Uiso d . 1 . .
N N6 0.1924(3) 0.15917(12) 0.02347(10) 0.0215(4) Uani d . 1 . .
H H6 0.251(4) 0.1801(17) -0.0055(15) 0.031(8) Uiso d . 1 . .
C C1 0.5688(3) 0.66477(15) 0.04481(12) 0.0240(5) Uani d . 1 . .
C C2 0.6033(3) 0.79805(15) 0.13932(10) 0.0200(4) Uani d . 1 . .
C C3 0.4780(3) 0.67493(13) 0.23617(11) 0.0170(4) Uani d . 1 . .
C C4 0.4298(3) 0.54565(14) 0.13458(10) 0.0175(4) Uani d . 1 . .
C C5 0.5553(3) 0.21485(16) 0.23661(12) 0.0287(5) Uani d . 1 . .
H H5A 0.4929 0.1678 0.2605 0.034 Uiso calc R 1 . .
H H5B 0.6649 0.2291 0.2626 0.034 Uiso calc R 1 . .
C C6 0.5967(3) 0.18077(16) 0.16941(13) 0.0265(5) Uani d . 1 . .
H H6A 0.6568 0.2280 0.1448 0.032 Uiso calc R 1 . .
H H6B 0.6745 0.1278 0.1739 0.032 Uiso calc R 1 . .
C C7 0.4592(3) 0.09987(15) 0.07817(11) 0.0251(5) Uani d . 1 . .
H H7A 0.5213 0.0441 0.0921 0.030 Uiso calc R 1 . .
H H7B 0.5289 0.1313 0.0456 0.030 Uiso calc R 1 . .
C C8 0.2811(3) 0.07755(15) 0.04759(11) 0.0262(5) Uani d . 1 . .
H H8A 0.2926 0.0352 0.0104 0.031 Uiso calc R 1 . .
H H8B 0.2109 0.0480 0.0809 0.031 Uiso calc R 1 . .
C C9 0.0142(3) 0.14452(17) -0.00443(13) 0.0305(5) Uani d . 1 . .
H H9A -0.0576 0.1176 0.0295 0.037 Uiso calc R 1 . .
H H9B 0.0161 0.1023 -0.0422 0.037 Uiso calc R 1 . .
C C10 -0.0645(3) 0.23237(17) -0.02739(12) 0.0305(5) Uani d . 1 . .
H H10A 0.0104 0.2612 -0.0595 0.037 Uiso calc R 1 . .
H H10B -0.1811 0.2220 -0.0495 0.037 Uiso calc R 1 . .
C C11 -0.1347(3) 0.37872(16) 0.01136(12) 0.0268(5) Uani d . 1 . .
H H11A -0.2267 0.3764 -0.0249 0.032 Uiso calc R 1 . .
H H11B -0.0351 0.4136 -0.0041 0.032 Uiso calc R 1 . .
C C12 -0.2041(3) 0.42288(17) 0.07133(12) 0.0284(5) Uani d . 1 . .
H H12A -0.2463 0.4841 0.0600 0.034 Uiso calc R 1 . .
H H12B -0.3029 0.3877 0.0872 0.034 Uiso calc R 1 . .
C C13 -0.1241(3) 0.46060(16) 0.18350(12) 0.0271(5) Uani d . 1 . .
H H13A -0.2026 0.4164 0.2030 0.033 Uiso calc R 1 . .
H H13B -0.1893 0.5174 0.1760 0.033 Uiso calc R 1 . .
C C14 0.0335(3) 0.47660(15) 0.23000(11) 0.0257(5) Uani d . 1 . .
H H14A 0.1096 0.5221 0.2106 0.031 Uiso calc R 1 . .
H H14B -0.0047 0.5004 0.2725 0.031 Uiso calc R 1 . .
C C15 0.2917(3) 0.40898(16) 0.28449(11) 0.0261(5) Uani d . 1 . .
H H15A 0.2594 0.4311 0.3283 0.031 Uiso calc R 1 . .
H H15B 0.3630 0.4559 0.2643 0.031 Uiso calc R 1 . .
C C16 0.3982(3) 0.32446(15) 0.29356(11) 0.0258(5) Uani d . 1 . .
H H16A 0.5034 0.3366 0.3228 0.031 Uiso calc R 1 . .
H H16B 0.3286 0.2775 0.3146 0.031 Uiso calc R 1 . .

loop_
_atom_site_aniso_label
_atom_site_aniso_U_11
_atom_site_aniso_U_22
_atom_site_aniso_U_33
_atom_site_aniso_U_12
_atom_site_aniso_U_13
_atom_site_aniso_U_23
Ba1 0.01958(6) 0.01186(6) 0.01060(6) -0.00094(4) 0.00280(4) 0.00008(4)
Pt1 0.01580(4) 0.01269(4) 0.01157(4) -0.00147(3) 0.00343(3) -0.00084(3)
O1 0.0295(9) 0.0185(8) 0.0160(7) 0.0012(6) -0.0015(6) -0.0014(6)
O2 0.0250(8) 0.0182(8) 0.0213(8) 0.0018(6) 0.0009(6) -0.0040(6)
O3 0.0294(9) 0.0220(8) 0.0196(8) 0.0003(7) -0.0030(7) 0.0013(6)
O4 0.0240(8) 0.0266(9) 0.0224(8) 0.0054(7) 0.0017(6) -0.0021(7)
O5 0.050(2) 0.040(2) 0.048(2) -0.0111(19) 0.008(2) -0.0052(19)
N1 0.0621(16) 0.0335(12) 0.0210(11) -0.0269(11) 0.0185(11) -0.0095(9)
N2 0.0400(12) 0.0207(10) 0.0293(11) -0.0052(9) 0.0132(9) -0.0031(8)
N3 0.0286(11) 0.0216(10) 0.0176(10) 0.0007(8) 0.0046(8) -0.0011(7)
N4 0.0339(11) 0.0202(10) 0.0215(10) -0.0049(8) 0.0087(8) -0.0026(8)
N5 0.0300(10) 0.0161(9) 0.0170(9) 0.0001(8) 0.0068(8) -0.0001(7)
N6 0.0315(11) 0.0162(9) 0.0171(9) -0.0034(8) 0.0029(8) -0.0001(7)
C1 0.0327(13) 0.0184(11) 0.0215(12) -0.0098(9) 0.0072(10) -0.0035(8)
C2 0.0231(11) 0.0212(11) 0.0162(10) -0.0025(9) 0.0067(8) -0.0024(8)
C3 0.0190(10) 0.0131(10) 0.0189(11) -0.0016(8) 0.0016(8) -0.0003(8)
C4 0.0202(10) 0.0205(11) 0.0124(9) -0.0008(8) 0.0057(8) -0.0016(8)
C5 0.0322(13) 0.0233(12) 0.0295(13) 0.0052(10) -0.0076(10) -0.0015(10)
C6 0.0243(12) 0.0212(12) 0.0338(14) 0.0004(9) -0.0005(10) -0.0029(10)
C7 0.0347(13) 0.0181(11) 0.0231(11) 0.0055(9) 0.0069(10) -0.0046(9)
C8 0.0403(14) 0.0146(11) 0.0234(11) 0.0002(10) 0.0014(10) -0.0055(9)
C9 0.0391(14) 0.0240(12) 0.0275(13) -0.0070(11) -0.0062(11) -0.0067(10)
C10 0.0369(14) 0.0306(13) 0.0229(12) -0.0044(11) -0.0086(10) -0.0040(10)
C11 0.0267(12) 0.0284(13) 0.0251(12) 0.0018(10) -0.0015(9) 0.0053(10)
C12 0.0268(12) 0.0293(13) 0.0289(12) 0.0051(10) 0.0009(10) 0.0056(10)
C13 0.0304(12) 0.0226(12) 0.0294(12) 0.0074(10) 0.0107(10) -0.0013(10)
C14 0.0368(13) 0.0188(11) 0.0224(11) 0.0043(10) 0.0098(10) -0.0034(9)
C15 0.0419(14) 0.0229(12) 0.0137(10) -0.0020(10) 0.0021(9) -0.0047(9)
C16 0.0376(14) 0.0245(12) 0.0148(11) -0.0031(10) -0.0035(10) -0.0031(9)

loop_
_atom_type_symbol
_atom_type_description
_atom_type_scat_dispersion_real
_atom_type_scat_dispersion_imag
_atom_type_scat_source
C C 0.0033 0.0016 'International Tables Vol C Tables 4.2.6.8 and 6.1.1.4'
H H 0.0000 0.0000 'International Tables Vol C Tables 4.2.6.8 and 6.1.1.4'
N N 0.0061 0.0033 'International Tables Vol C Tables 4.2.6.8 and 6.1.1.4'
O O 0.0106 0.0060 'International Tables Vol C Tables 4.2.6.8 and 6.1.1.4'
Ba Ba -0.3244 2.2819 'International Tables Vol C Tables 4.2.6.8 and 6.1.1.4'
Pt Pt -1.7033 8.3905 'International Tables Vol C Tables 4.2.6.8 and 6.1.1.4'

loop_
_geom_angle_atom_site_label_1
_geom_angle_atom_site_label_2
_geom_angle_atom_site_label_3
_geom_angle_site_symmetry_1
_geom_angle_site_symmetry_3
_geom_angle
_geom_angle_publ_flag
O1 Ba1 O4 . . 120.20(4) ?
O1 Ba1 O2 . . 60.18(4) ?
O4 Ba1 O2 . . 168.59(5) ?
O1 Ba1 N1 . 3_665 106.86(6) ?
O4 Ba1 N1 . 3_665 108.01(6) ?
O2 Ba1 N1 . 3_665 81.80(6) ?
O1 Ba1 O3 . . 167.83(5) ?
O4 Ba1 O3 . . 59.19(5) ?
O2 Ba1 O3 . . 117.70(5) ?
N1 Ba1 O3 3_665 . 84.06(6) ?
O1 Ba1 N4 . . 73.94(5) ?
O4 Ba1 N4 . . 75.43(5) ?
O2 Ba1 N4 . . 114.32(5) ?
N1 Ba1 N4 3_665 . 68.93(6) ?
O3 Ba1 N4 . . 115.93(5) ?
O1 Ba1 N5 . . 61.12(5) ?
O4 Ba1 N5 . . 60.30(5) ?
O2 Ba1 N5 . . 116.33(5) ?
N1 Ba1 N5 3_665 . 138.01(6) ?
O3 Ba1 N5 . . 114.31(5) ?
N4 Ba1 N5 . . 69.08(5) ?
O1 Ba1 N3 . 2_545 77.91(5) ?
O4 Ba1 N3 . 2_545 93.95(5) ?
O2 Ba1 N3 . 2_545 74.83(5) ?
N1 Ba1 N3 3_665 2_545 149.73(6) ?
O3 Ba1 N3 . 2_545 89.94(5) ?
N4 Ba1 N3 . 2_545 138.73(5) ?
N5 Ba1 N3 . 2_545 71.06(5) ?
O1 Ba1 N6 . . 119.68(5) ?
O4 Ba1 N6 . . 118.65(5) ?
O2 Ba1 N6 . . 59.51(5) ?
N1 Ba1 N6 3_665 . 65.19(6) ?
O3 Ba1 N6 . . 59.47(5) ?
N4 Ba1 N6 . . 134.12(5) ?
N5 Ba1 N6 . . 156.79(6) ?
N3 Ba1 N6 2_545 . 86.21(5) ?
C1 Pt1 C2 . . 87.61(9) y
C1 Pt1 C3 . . 177.97(10) y
C1 Pt1 C4 . . 89.54(8) y
C3 Pt1 C2 . . 92.50(8) y
C4 Pt1 C2 . . 176.47(9) y
C4 Pt1 C3 . . 90.42(8) y
C5 O1 C16 . . 110.98(17) ?
C5 O1 Ba1 . . 117.88(12) ?
C16 O1 Ba1 . . 118.79(13) ?
C6 O2 C7 . . 113.74(17) ?
C6 O2 Ba1 . . 111.50(12) ?
C7 O2 Ba1 . . 119.14(13) ?
C10 O3 C11 . . 112.75(17) ?
C10 O3 Ba1 . . 118.66(13) ?
C11 O3 Ba1 . . 107.88(13) ?
C12 O4 C13 . . 112.47(17) ?
C12 O4 Ba1 . . 119.92(13) ?
C13 O4 Ba1 . . 119.74(13) ?
H5C O5 H5D . . 104(3) ?
C1 N1 Ba1 . 3_665 158.2(2) ?
C3 N3 Ba1 . 2 135.06(16) ?
C4 N4 Ba1 . . 174.69(17) ?
C14 N5 C15 . . 112.09(18) ?
C14 N5 Ba1 . . 112.29(13) ?
C15 N5 Ba1 . . 111.39(13) ?
C14 N5 H5 . . 105(2) ?
C15 N5 H5 . . 110(2) ?
Ba1 N5 H5 . . 106(2) ?
C8 N6 C9 . . 114.29(18) ?
C8 N6 Ba1 . . 112.42(13) ?
C9 N6 Ba1 . . 111.89(14) ?
C8 N6 H6 . . 107(2) ?
C9 N6 H6 . . 109(2) ?
Ba1 N6 H6 . . 101.8(19) ?
N1 C1 Pt1 . . 177.6(2) ?
N2 C2 Pt1 . . 177.15(19) ?
N3 C3 Pt1 . . 178.6(2) ?
N4 C4 Pt1 . . 178.3(2) ?
O1 C5 C6 . . 109.86(19) ?
O1 C5 H5A . . 109.7 ?
C6 C5 H5A . . 109.7 ?
O1 C5 H5B . . 109.7 ?
C6 C5 H5B . . 109.7 ?
H5A C5 H5B . . 108.2 ?
O2 C6 C5 . . 108.1(2) ?
O2 C6 H6A . . 110.1 ?
C5 C6 H6A . . 110.1 ?
O2 C6 H6B . . 110.1 ?
C5 C6 H6B . . 110.1 ?
H6A C6 H6B . . 108.4 ?
O2 C7 C8 . . 108.08(18) ?
O2 C7 H7A . . 110.1 ?
C8 C7 H7A . . 110.1 ?
O2 C7 H7B . . 110.1 ?
C8 C7 H7B . . 110.1 ?
H7A C7 H7B . . 108.4 ?
N6 C8 C7 . . 110.40(19) ?
N6 C8 H8A . . 109.6 ?
C7 C8 H8A . . 109.6 ?
N6 C8 H8B . . 109.6 ?
C7 C8 H8B . . 109.6 ?
H8A C8 H8B . . 108.1 ?
N6 C9 C10 . . 109.8(2) ?
N6 C9 H9A . . 109.7 ?
C10 C9 H9A . . 109.7 ?
N6 C9 H9B . . 109.7 ?
C10 C9 H9B . . 109.7 ?
H9A C9 H9B . . 108.2 ?
O3 C10 C9 . . 108.59(19) ?
O3 C10 H10A . . 110.0 ?
C9 C10 H10A . . 110.0 ?
O3 C10 H10B . . 110.0 ?
C9 C10 H10B . . 110.0 ?
H10A C10 H10B . . 108.4 ?
O3 C11 C12 . . 108.50(19) ?
O3 C11 H11A . . 110.0 ?
C12 C11 H11A . . 110.0 ?
O3 C11 H11B . . 110.0 ?
C12 C11 H11B . . 110.0 ?
H11A C11 H11B . . 108.4 ?
O4 C12 C11 . . 108.26(19) ?
O4 C12 H12A . . 110.0 ?
C11 C12 H12A . . 110.0 ?
O4 C12 H12B . . 110.0 ?
C11 C12 H12B . . 110.0 ?
H12A C12 H12B . . 108.4 ?
O4 C13 C14 . . 108.62(18) ?
O4 C13 H13A . . 110.0 ?
C14 C13 H13A . . 110.0 ?
O4 C13 H13B . . 110.0 ?
C14 C13 H13B . . 110.0 ?
H13A C13 H13B . . 108.3 ?
N5 C14 C13 . . 111.34(19) ?
N5 C14 H14A . . 109.4 ?
C13 C14 H14A . . 109.4 ?
N5 C14 H14B . . 109.4 ?
C13 C14 H14B . . 109.4 ?
H14A C14 H14B . . 108.0 ?
N5 C15 C16 . . 111.70(18) ?
N5 C15 H15A . . 109.3 ?
C16 C15 H15A . . 109.3 ?
N5 C15 H15B . . 109.3 ?
C16 C15 H15B . . 109.3 ?
H15A C15 H15B . . 107.9 ?
O1 C16 C15 . . 109.27(18) ?
O1 C16 H16A . . 109.8 ?
C15 C16 H16A . . 109.8 ?
O1 C16 H16B . . 109.8 ?
C15 C16 H16B . . 109.8 ?
H16A C16 H16B . . 108.3 ?

loop_
_geom_bond_atom_site_label_1
_geom_bond_atom_site_label_2
_geom_bond_site_symmetry_2
_geom_bond_distance
_geom_bond_publ_flag
Ba1 O1 . 2.7831(15) y
Ba1 O2 . 2.8062(15) y
Ba1 O3 . 2.8261(16) y
Ba1 O4 . 2.7980(15) y
Ba1 N1 3_665 2.814(2) y
Ba1 N3 2_545 2.8896(19) y
Ba1 N4 . 2.8431(19) y
Ba1 N5 . 2.8671(18) y
Ba1 N6 . 2.9291(19) y
Pt1 Pt1 3_665 7.5969(4) y
Pt1 Pt1 1_655 7.6781(4) y
Pt1 C1 . 1.981(2) y
Pt1 C2 . 2.003(2) y
Pt1 C3 . 1.995(2) y
Pt1 C4 . 1.985(2) y
O1 C5 . 1.430(3) ?
O1 C16 . 1.442(3) ?
O2 C6 . 1.424(3) ?
O2 C7 . 1.440(3) ?
O3 C10 . 1.433(3) ?
O3 C11 . 1.434(3) ?
O4 C12 . 1.431(3) ?
O4 C13 . 1.438(3) ?
O5 H5C . 0.990(10) ?
O5 H5D . 0.989(10) ?
N1 C1 . 1.145(3) ?
N2 C2 . 1.148(3) ?
N3 C3 . 1.153(3) ?
N4 C4 . 1.150(3) ?
N5 C14 . 1.464(3) ?
N5 C15 . 1.467(3) ?
N5 H5 . 0.81(3) ?
N6 C8 . 1.463(3) ?
N6 C9 . 1.466(3) ?
N6 H6 . 0.82(3) ?
C5 C6 . 1.502(3) ?
C5 H5A . 0.9900 ?
C5 H5B . 0.9900 ?
C6 H6A . 0.9900 ?
C6 H6B . 0.9900 ?
C7 C8 . 1.506(3) ?
C7 H7A . 0.9900 ?
C7 H7B . 0.9900 ?
C8 H8A . 0.9900 ?
C8 H8B . 0.9900 ?
C9 C10 . 1.503(4) ?
C9 H9A . 0.9900 ?
C9 H9B . 0.9900 ?
C10 H10A . 0.9900 ?
C10 H10B . 0.9900 ?
C11 C12 . 1.504(3) ?
C11 H11A . 0.9900 ?
C11 H11B . 0.9900 ?
C12 H12A . 0.9900 ?
C12 H12B . 0.9900 ?
C13 C14 . 1.509(3) ?
C13 H13A . 0.9900 ?
C13 H13B . 0.9900 ?
C14 H14A . 0.9900 ?
C14 H14B . 0.9900 ?
C15 C16 . 1.506(3) ?
C15 H15A . 0.9900 ?
C15 H15B . 0.9900 ?
C16 H16A . 0.9900 ?
C16 H16B . 0.9900 ?

loop_
_geom_hbond_atom_site_label_D
_geom_hbond_atom_site_label_H
_geom_hbond_atom_site_label_A
_geom_hbond_site_symmetry_A
_geom_hbond_distance_DH
_geom_hbond_distance_HA
_geom_hbond_distance_DA
_geom_hbond_angle_DHA
O5 H5C N2 . 0.990(10) 2.09(4) 2.934(5) 142(5)
O5 H5D N3 2_655 0.989(10) 2.179(14) 3.159(4) 171(5)
N6 H6 N1 3_665 0.82(3) 2.60(3) 3.096(3) 121(2)

loop_
_geom_torsion_atom_site_label_1
_geom_torsion_atom_site_label_2
_geom_torsion_atom_site_label_3
_geom_torsion_atom_site_label_4
_geom_torsion_site_symmetry_1
_geom_torsion_site_symmetry_2
_geom_torsion_site_symmetry_3
_geom_torsion_site_symmetry_4
_geom_torsion
_geom_torsion_publ_flag
O4 Ba1 O1 C5 . . . . 162.79(15) ?
O2 Ba1 O1 C5 . . . . -4.04(14) ?
N1 Ba1 O1 C5 3_665 . . . -73.83(16) ?
O3 Ba1 O1 C5 . . . . 79.3(3) ?
N4 Ba1 O1 C5 . . . . -135.26(16) ?
N5 Ba1 O1 C5 . . . . 150.13(17) ?
N3 Ba1 O1 C5 2_545 . . . 75.26(15) ?
N6 Ba1 O1 C5 . . . . -3.21(17) ?
O4 Ba1 O1 C16 . . . . 23.94(15) ?
O2 Ba1 O1 C16 . . . . -142.89(15) ?
N1 Ba1 O1 C16 3_665 . . . 147.32(14) ?
O3 Ba1 O1 C16 . . . . -59.6(3) ?
N4 Ba1 O1 C16 . . . . 85.89(14) ?
N5 Ba1 O1 C16 . . . . 11.28(14) ?
N3 Ba1 O1 C16 2_545 . . . -63.59(14) ?
N6 Ba1 O1 C16 . . . . -142.06(14) ?
O1 Ba1 O2 C6 . . . . -28.85(14) ?
O4 Ba1 O2 C6 . . . . -124.0(2) ?
N1 Ba1 O2 C6 3_665 . . . 86.00(15) ?
O3 Ba1 O2 C6 . . . . 164.83(14) ?
N4 Ba1 O2 C6 . . . . 23.63(15) ?
N5 Ba1 O2 C6 . . . . -54.05(15) ?
N3 Ba1 O2 C6 2_545 . . . -113.42(15) ?
N6 Ba1 O2 C6 . . . . 151.98(16) ?
O1 Ba1 O2 C7 . . . . -164.49(16) ?
O4 Ba1 O2 C7 . . . . 100.3(3) ?
N1 Ba1 O2 C7 3_665 . . . -49.64(15) ?
O3 Ba1 O2 C7 . . . . 29.19(16) ?
N4 Ba1 O2 C7 . . . . -112.01(15) ?
N5 Ba1 O2 C7 . . . . 170.31(14) ?
N3 Ba1 O2 C7 2_545 . . . 110.94(15) ?
N6 Ba1 O2 C7 . . . . 16.34(14) ?
O1 Ba1 O3 C10 . . . . -104.1(2) ?
O4 Ba1 O3 C10 . . . . 165.23(17) ?
O2 Ba1 O3 C10 . . . . -27.36(16) ?
N1 Ba1 O3 C10 3_665 . . . 50.13(16) ?
N4 Ba1 O3 C10 . . . . 113.22(15) ?
N5 Ba1 O3 C10 . . . . -169.25(15) ?
N3 Ba1 O3 C10 2_545 . . . -100.14(16) ?
N6 Ba1 O3 C10 . . . . -14.51(15) ?
O1 Ba1 O3 C11 . . . . 126.2(2) ?
O4 Ba1 O3 C11 . . . . 35.48(12) ?
O2 Ba1 O3 C11 . . . . -157.11(12) ?
N1 Ba1 O3 C11 3_665 . . . -79.61(13) ?
N4 Ba1 O3 C11 . . . . -16.52(14) ?
N5 Ba1 O3 C11 . . . . 61.00(14) ?
N3 Ba1 O3 C11 2_545 . . . 130.11(13) ?
N6 Ba1 O3 C11 . . . . -144.25(14) ?
O1 Ba1 O4 C12 . . . . -170.45(14) ?
O2 Ba1 O4 C12 . . . . -81.9(3) ?
N1 Ba1 O4 C12 3_665 . . . 66.73(16) ?
O3 Ba1 O4 C12 . . . . -4.57(14) ?
N4 Ba1 O4 C12 . . . . 128.36(16) ?
N5 Ba1 O4 C12 . . . . -157.69(17) ?
N3 Ba1 O4 C12 2_545 . . . -92.14(15) ?
N6 Ba1 O4 C12 . . . . -4.31(17) ?
O1 Ba1 O4 C13 . . . . -23.67(17) ?
O2 Ba1 O4 C13 . . . . 64.9(3) ?
N1 Ba1 O4 C13 3_665 . . . -146.49(15) ?
O3 Ba1 O4 C13 . . . . 142.21(16) ?
N4 Ba1 O4 C13 . . . . -84.86(15) ?
N5 Ba1 O4 C13 . . . . -10.91(15) ?
N3 Ba1 O4 C13 2_545 . . . 54.64(16) ?
N6 Ba1 O4 C13 . . . . 142.47(15) ?
O1 Ba1 N5 C14 . . . . 146.68(17) ?
O4 Ba1 N5 C14 . . . . -20.73(14) ?
O2 Ba1 N5 C14 . . . . 171.63(14) ?
N1 Ba1 N5 C14 3_665 . . . 63.44(19) ?
O3 Ba1 N5 C14 . . . . -45.94(16) ?
N4 Ba1 N5 C14 . . . . 64.00(15) ?
N3 Ba1 N5 C14 2_545 . . . -126.96(16) ?
N6 Ba1 N5 C14 . . . . -114.77(18) ?
O1 Ba1 N5 C15 . . . . 20.02(13) ?
O4 Ba1 N5 C15 . . . . -147.39(16) ?
O2 Ba1 N5 C15 . . . . 44.97(15) ?
N1 Ba1 N5 C15 3_665 . . . -63.22(18) ?
O3 Ba1 N5 C15 . . . . -172.60(13) ?
N4 Ba1 N5 C15 . . . . -62.66(14) ?
N3 Ba1 N5 C15 2_545 . . . 106.38(15) ?
N6 Ba1 N5 C15 . . . . 118.57(17) ?
O1 Ba1 N6 C8 . . . . 16.47(17) ?
O4 Ba1 N6 C8 . . . . -149.75(14) ?
O2 Ba1 N6 C8 . . . . 17.30(14) ?
N1 Ba1 N6 C8 3_665 . . . 112.45(17) ?
O3 Ba1 N6 C8 . . . . -149.49(17) ?
N4 Ba1 N6 C8 . . . . 112.74(15) ?
N5 Ba1 N6 C8 . . . . -68.9(2) ?
N3 Ba1 N6 C8 2_545 . . . -57.32(15) ?
O1 Ba1 N6 C9 . . . . 146.66(14) ?
O4 Ba1 N6 C9 . . . . -19.55(17) ?
O2 Ba1 N6 C9 . . . . 147.49(17) ?
N1 Ba1 N6 C9 3_665 . . . -117.35(17) ?
O3 Ba1 N6 C9 . . . . -19.29(14) ?
N4 Ba1 N6 C9 . . . . -117.06(16) ?
N5 Ba1 N6 C9 . . . . 61.3(2) ?
N3 Ba1 N6 C9 2_545 . . . 72.88(15) ?
C16 O1 C5 C6 . . . . 176.36(19) ?
Ba1 O1 C5 C6 . . . . 34.5(2) ?
C7 O2 C6 C5 . . . . -163.08(18) ?
Ba1 O2 C6 C5 . . . . 58.8(2) ?
O1 C5 C6 O2 . . . . -62.2(2) ?
C6 O2 C7 C8 . . . . 178.29(19) ?
Ba1 O2 C7 C8 . . . . -47.0(2) ?
C9 N6 C8 C7 . . . . -177.3(2) ?
Ba1 N6 C8 C7 . . . . -48.3(2) ?
O2 C7 C8 N6 . . . . 62.9(2) ?
C8 N6 C9 C10 . . . . 179.8(2) ?
Ba1 N6 C9 C10 . . . . 50.6(2) ?
C11 O3 C10 C9 . . . . 173.3(2) ?
Ba1 O3 C10 C9 . . . . 45.8(2) ?
N6 C9 C10 O3 . . . . -64.2(3) ?
C10 O3 C11 C12 . . . . 161.05(19) ?
Ba1 O3 C11 C12 . . . . -65.97(19) ?
C13 O4 C12 C11 . . . . -174.38(19) ?
Ba1 O4 C12 C11 . . . . -25.4(2) ?
O3 C11 C12 O4 . . . . 61.3(2) ?
C12 O4 C13 C14 . . . . -171.16(19) ?
Ba1 O4 C13 C14 . . . . 39.8(2) ?
C15 N5 C14 C13 . . . . 176.85(18) ?
Ba1 N5 C14 C13 . . . . 50.6(2) ?
O4 C13 C14 N5 . . . . -59.8(2) ?
C14 N5 C15 C16 . . . . -176.63(19) ?
Ba1 N5 C15 C16 . . . . -49.9(2) ?
C5 O1 C16 C15 . . . . 178.20(19) ?
Ba1 O1 C16 C15 . . . . -40.3(2) ?
N5 C15 C16 O1 . . . . 60.5(2) ?
